data_7029566
loop_
_publ_author_name
'Shpakovsky, D. B.'
'Banti, C. N.'
'Mukhatova, E. M.'
'Gracheva, Yu A.'
'Osipova, V. P.'
'Berberova, N. T.'
'Albov, D. V.'
'Antonenko, T. A.'
'Aslanov, L. A.'
'Milaeva, E. R.'
'Hadjikakou, S. K.'

_publ_section_title
;
 Synthesis, antiradical activity and in vitro cytotoxicity of novel
 organotin complexes based on 2,6-di-tert-butyl-4-mercaptophenol.
;
_journal_issue 18
_journal_name_full 'Dalton transactions (Cambridge, England : 2003)'
_journal_page_first 6880
_journal_page_last 6890
_journal_paper_doi 10.1039/c3dt53469c
_journal_volume 43
_journal_year 2014
_chemical_formula_sum 'C32 H36 O S Sn'
_chemical_formula_weight 587.36
_chemical_name_systematic
;
 ?
;
_space_group_crystal_system orthorhombic
_space_group_IT_number 61
_space_group_name_Hall '-P 2ac 2ab'
_space_group_name_H-M_alt 'P b c a'
_symmetry_space_group_name_Hall '-P 2ac 2ab'
_symmetry_space_group_name_H-M 'P b c a'
_atom_sites_solution_hydrogens geom
_audit_creation_method SHELXL-2013
_cell_angle_alpha 90
_cell_angle_beta 90
_cell_angle_gamma 90
_cell_formula_units_Z 8
_cell_length_a 15.5175(19)
_cell_length_b 19.188(3)
_cell_length_c 20.050(3)
_cell_measurement_reflns_used 18115
_cell_measurement_temperature 293(2)
_cell_measurement_theta_max 28
_cell_measurement_theta_min 2
_cell_volume 5969.9(15)
_computing_cell_refinement '<i>X--AREA</i>  (STOE & CIE, 2012)'
_computing_data_collection '<i>X--AREA</i>  (STOE & CIE, 2012)'
_computing_data_reduction '<i>X--AREA</i>  (STOE & CIE, 2012)'
_computing_molecular_graphics 'MERCURY (Macrae et al., 2006)'
_computing_publication_material 'WinGX (Farrugia, 1999)'
_computing_structure_refinement 'SHELXL-2013 (Sheldrick, 2013)'
_computing_structure_solution 'SHELXL-2013 (Sheldrick, 2013)'
_diffrn_ambient_temperature 293(2)
_diffrn_detector Pilatus100K
_diffrn_detector_type STOE
_diffrn_measured_fraction_theta_full 0.991
_diffrn_measured_fraction_theta_max 0.990
_diffrn_measurement_details '1432 frames, detector distance = 80 mm'
_diffrn_measurement_device_type 'Stoe STADI VARI'
_diffrn_measurement_method 'rotation method'
_diffrn_radiation_type MoK\a
_diffrn_radiation_wavelength 0.71073
_diffrn_reflns_av_unetI/netI 0.3628
_diffrn_reflns_Laue_measured_fraction_full 0.991
_diffrn_reflns_Laue_measured_fraction_max 0.990
_diffrn_reflns_limit_h_max 20
_diffrn_reflns_limit_h_min 0
_diffrn_reflns_limit_k_max 25
_diffrn_reflns_limit_k_min 0
_diffrn_reflns_limit_l_max 27
_diffrn_reflns_limit_l_min 0
_diffrn_reflns_number 5817
_diffrn_reflns_point_group_measured_fraction_full 0.991
_diffrn_reflns_point_group_measured_fraction_max 0.990
_diffrn_reflns_theta_full 25.242
_diffrn_reflns_theta_max 25.998
_diffrn_reflns_theta_min 2.832
_exptl_absorpt_coefficient_mu 0.947
_exptl_absorpt_correction_T_max 0.953
_exptl_absorpt_correction_T_min 0.881
_exptl_absorpt_correction_type multi-scan
_exptl_absorpt_process_details
;
[c.f. r.h. blessing, acta cryst. (1995), a51, 33-38]
;
_exptl_crystal_colour colourless
_exptl_crystal_density_diffrn 1.307
_exptl_crystal_description prism
_exptl_crystal_F_000 2416
_exptl_crystal_size_max 0.12
_exptl_crystal_size_mid 0.11
_exptl_crystal_size_min 0.09
_refine_diff_density_max 0.429
_refine_diff_density_min -0.648
_refine_diff_density_rms 0.070
_refine_ls_extinction_method none
_refine_ls_goodness_of_fit_ref 0.772
_refine_ls_hydrogen_treatment constr
_refine_ls_matrix_type full
_refine_ls_number_parameters 322
_refine_ls_number_reflns 5817
_refine_ls_number_restraints 0
_refine_ls_restrained_S_all 0.772
_refine_ls_R_factor_all 0.1935
_refine_ls_R_factor_gt 0.0440
_refine_ls_shift/su_max 0.018
_refine_ls_shift/su_mean 0.000
_refine_ls_structure_factor_coef Fsqd
_refine_ls_weighting_details 'w=1/[\s^2^(Fo^2^)+(0.0900P)^2^] where P=(Fo^2^+2Fc^2^)/3'
_refine_ls_weighting_scheme calc
_refine_ls_wR_factor_gt 0.1022
_refine_ls_wR_factor_ref 0.1444
_reflns_Friedel_coverage 0.000
_reflns_number_gt 3438
_reflns_number_total 5817
_reflns_threshold_expression 'I > 2\s(I)'
_cod_data_source_file c3dt53469c2.cif
_cod_data_source_block me-5
_cod_database_code 7029566
_shelx_space_group_comment
;
The symmetry employed for this shelxl refinement is uniquely defined
by the following loop, which should always be used as a source of
symmetry information in preference to the above space-group names.
They are only intended as comments.
;
_shelx_estimated_absorpt_t_min 0.895
_shelx_estimated_absorpt_t_max 0.920

loop_
_space_group_symop_operation_xyz
'x, y, z'
'-x+1/2, -y, z+1/2'
'x+1/2, -y+1/2, -z'
'-x, y+1/2, -z+1/2'
'-x, -y, -z'
'x-1/2, y, -z-1/2'
'-x-1/2, y-1/2, z'
'x, -y-1/2, z-1/2'

loop_
_atom_site_label
_atom_site_type_symbol
_atom_site_fract_x
_atom_site_fract_y
_atom_site_fract_z
_atom_site_U_iso_or_equiv
_atom_site_adp_type
_atom_site_occupancy
_atom_site_site_symmetry_order
_atom_site_calc_flag
_atom_site_refinement_flags_posn
_atom_site_refinement_flags_adp
Sn1 Sn 0.25393(6) 0.07523(4) 0.72474(3) 0.0635(2) Uani 1 1 d . .
S1 S 0.2474(3) 0.18334(14) 0.78602(9) 0.0706(6) Uani 1 1 d . .
C1 C 0.2115(6) 0.2359(5) 0.7183(5) 0.070(3) Uani 1 1 d . .
C2 C 0.2666(6) 0.2555(5) 0.6661(4) 0.061(3) Uani 1 1 d . .
H2 H 0.3234 0.2402 0.6661 0.073 Uiso 1 1 calc R U
C3 C 0.2368(8) 0.2985(5) 0.6132(4) 0.062(3) Uani 1 1 d . .
C4 C 0.1507(6) 0.3195(6) 0.6158(4) 0.066(3) Uani 1 1 d . .
C5 C 0.0932(6) 0.3027(5) 0.6675(5) 0.057(3) Uani 1 1 d . .
C6 C 0.1264(6) 0.2603(5) 0.7171(5) 0.059(2) Uani 1 1 d . .
H6 H 0.0900 0.2472 0.7517 0.071 Uiso 1 1 calc R U
O1 O 0.1216(5) 0.3588(5) 0.5631(4) 0.101(3) Uani 1 1 d . .
H1 H 0.1614 0.3656 0.5369 0.152 Uiso 1 1 calc R U
C7 C 0.2989(7) 0.3170(7) 0.5572(5) 0.079(3) Uani 1 1 d . .
C8 C 0.3054(9) 0.3981(7) 0.5518(7) 0.138(6) Uani 1 1 d . .
H8A H 0.2532 0.4187 0.5683 0.206 Uiso 1 1 calc R U
H8B H 0.3134 0.4111 0.5060 0.206 Uiso 1 1 calc R U
H8C H 0.3534 0.4142 0.5777 0.206 Uiso 1 1 calc R U
C9 C 0.2662(9) 0.2877(7) 0.4894(5) 0.113(5) Uani 1 1 d . .
H9A H 0.2715 0.2379 0.4893 0.169 Uiso 1 1 calc R U
H9B H 0.3001 0.3068 0.4538 0.169 Uiso 1 1 calc R U
H9C H 0.2069 0.3004 0.4832 0.169 Uiso 1 1 calc R U
C10 C 0.3899(7) 0.2858(7) 0.5681(6) 0.107(5) Uani 1 1 d . .
H10A H 0.4124 0.3017 0.6100 0.161 Uiso 1 1 calc R U
H10B H 0.4274 0.3006 0.5327 0.161 Uiso 1 1 calc R U
H10C H 0.3863 0.2359 0.5684 0.161 Uiso 1 1 calc R U
C11 C -0.0011(6) 0.3276(6) 0.6682(5) 0.068(3) Uani 1 1 d . .
C12 C -0.0465(7) 0.3081(6) 0.7330(6) 0.101(4) Uani 1 1 d . .
H12A H -0.0179 0.3302 0.7698 0.151 Uiso 1 1 calc R U
H12B H -0.0448 0.2584 0.7388 0.151 Uiso 1 1 calc R U
H12C H -0.1054 0.3233 0.7313 0.151 Uiso 1 1 calc R U
C13 C -0.0074(7) 0.4074(5) 0.6629(6) 0.090(4) Uani 1 1 d . .
H13A H 0.0290 0.4284 0.6960 0.136 Uiso 1 1 calc R U
H13B H -0.0660 0.4216 0.6700 0.136 Uiso 1 1 calc R U
H13C H 0.0109 0.4219 0.6193 0.136 Uiso 1 1 calc R U
C14 C -0.0509(7) 0.2925(7) 0.6109(6) 0.107(5) Uani 1 1 d . .
H14A H -0.1105 0.3058 0.6132 0.161 Uiso 1 1 calc R U
H14B H -0.0462 0.2428 0.6149 0.161 Uiso 1 1 calc R U
H14C H -0.0272 0.3071 0.5690 0.161 Uiso 1 1 calc R U
C15 C 0.1410(7) 0.0650(8) 0.6638(7) 0.068(4) Uani 1 1 d . .
C16 C 0.1289(9) 0.1026(8) 0.6079(8) 0.101(5) Uani 1 1 d . .
H16 H 0.1700 0.1354 0.5958 0.121 Uiso 1 1 calc R U
C17 C 0.0570(11) 0.0936(9) 0.5681(7) 0.111(6) Uani 1 1 d . .
H17 H 0.0504 0.1186 0.5287 0.133 Uiso 1 1 calc R U
C18 C -0.0041(9) 0.0468(10) 0.5883(9) 0.122(7) Uani 1 1 d . .
H18 H -0.0545 0.0421 0.5637 0.146 Uiso 1 1 calc R U
C19 C 0.0076(9) 0.0069(9) 0.6437(8) 0.114(5) Uani 1 1 d . .
H19 H -0.0326 -0.0269 0.6555 0.137 Uiso 1 1 calc R U
C20 C 0.0792(8) 0.0175(7) 0.6813(6) 0.094(4) Uani 1 1 d . .
H20 H 0.0865 -0.0084 0.7202 0.113 Uiso 1 1 calc R U
C21 C 0.2626(8) 0.0008(5) 0.8023(4) 0.058(3) Uani 1 1 d . .
C22 C 0.2513(11) 0.0174(5) 0.8667(4) 0.076(3) Uani 1 1 d . .
H22 H 0.2380 0.0633 0.8773 0.091 Uiso 1 1 calc R U
C23 C 0.2584(11) -0.0298(6) 0.9175(5) 0.091(4) Uani 1 1 d . .
H23 H 0.2505 -0.0155 0.9614 0.109 Uiso 1 1 calc R U
C24 C 0.2771(8) -0.0974(6) 0.9042(6) 0.084(4) Uani 1 1 d . .
H24 H 0.2831 -0.1298 0.9384 0.101 Uiso 1 1 calc R U
C25 C 0.2867(7) -0.1167(7) 0.8393(6) 0.097(4) Uani 1 1 d . .
H25 H 0.2979 -0.1632 0.8294 0.116 Uiso 1 1 calc R U
C26 C 0.2801(6) -0.0683(7) 0.7870(4) 0.079(3) Uani 1 1 d . .
H26 H 0.2873 -0.0823 0.7430 0.095 Uiso 1 1 calc R U
C27 C 0.3662(8) 0.0791(6) 0.6612(6) 0.062(3) Uani 1 1 d . .
C28 C 0.4436(8) 0.1042(6) 0.6869(5) 0.078(3) Uani 1 1 d . .
H28 H 0.4469 0.1189 0.7310 0.094 Uiso 1 1 calc R U
C29 C 0.5153(8) 0.1069(7) 0.6464(6) 0.097(4) Uani 1 1 d . .
H29 H 0.5678 0.1212 0.6643 0.116 Uiso 1 1 calc R U
C30 C 0.5109(9) 0.0891(8) 0.5809(6) 0.094(5) Uani 1 1 d . .
H30 H 0.5594 0.0925 0.5538 0.113 Uiso 1 1 calc R U
C31 C 0.4331(9) 0.0659(8) 0.5547(7) 0.093(5) Uani 1 1 d . .
H31 H 0.4291 0.0535 0.5100 0.112 Uiso 1 1 calc R U
C32 C 0.3607(7) 0.0613(7) 0.5964(5) 0.077(4) Uani 1 1 d . .
H32 H 0.3085 0.0458 0.5791 0.093 Uiso 1 1 calc R U

loop_
_atom_site_aniso_label
_atom_site_aniso_U_11
_atom_site_aniso_U_22
_atom_site_aniso_U_33
_atom_site_aniso_U_23
_atom_site_aniso_U_13
_atom_site_aniso_U_12
Sn1 0.0604(3) 0.0810(4) 0.0492(3) 0.0040(4) -0.0015(6) -0.0021(7)
S1 0.0769(13) 0.0879(17) 0.0469(11) 0.0044(14) -0.006(3) 0.000(3)
C1 0.066(6) 0.074(7) 0.069(6) 0.002(7) -0.004(6) 0.001(5)
C2 0.049(7) 0.073(7) 0.062(5) -0.023(5) 0.008(5) 0.002(6)
C3 0.074(8) 0.062(6) 0.051(5) 0.006(4) 0.011(6) 0.002(7)
C4 0.063(6) 0.084(8) 0.050(5) 0.024(7) 0.003(5) 0.004(7)
C5 0.056(6) 0.063(8) 0.052(5) 0.002(5) -0.006(5) -0.002(5)
C6 0.059(5) 0.058(6) 0.060(6) -0.004(6) -0.005(5) -0.007(5)
O1 0.101(6) 0.143(8) 0.060(5) 0.028(5) 0.019(4) 0.042(6)
C7 0.083(7) 0.103(10) 0.052(6) 0.024(7) 0.015(5) 0.016(8)
C8 0.150(13) 0.107(13) 0.156(14) 0.045(10) 0.081(11) -0.009(10)
C9 0.107(12) 0.170(13) 0.061(6) -0.008(7) 0.003(8) 0.014(11)
C10 0.078(9) 0.146(13) 0.098(10) 0.018(10) 0.029(8) 0.006(9)
C11 0.068(6) 0.077(7) 0.060(6) -0.001(8) 0.001(5) 0.005(7)
C12 0.066(6) 0.124(11) 0.112(10) 0.026(10) 0.010(7) -0.010(7)
C13 0.099(9) 0.078(9) 0.094(8) 0.002(8) 0.015(7) 0.003(8)
C14 0.076(8) 0.131(13) 0.114(10) -0.019(9) -0.036(8) 0.019(8)
C15 0.045(6) 0.110(12) 0.048(8) -0.011(8) -0.016(6) 0.000(8)
C16 0.086(9) 0.117(12) 0.100(11) 0.017(10) -0.022(8) -0.001(9)
C17 0.101(11) 0.163(18) 0.069(9) 0.015(10) -0.025(9) 0.001(11)
C18 0.058(9) 0.19(2) 0.120(14) 0.005(13) -0.031(9) 0.006(11)
C19 0.091(10) 0.145(15) 0.106(12) -0.004(11) -0.010(9) -0.032(11)
C20 0.077(8) 0.132(13) 0.074(8) 0.006(8) 0.001(7) -0.010(9)
C21 0.070(8) 0.062(6) 0.042(4) -0.012(4) 0.004(6) 0.003(7)
C22 0.106(7) 0.064(6) 0.059(5) 0.009(5) 0.009(11) -0.005(12)
C23 0.131(10) 0.082(8) 0.060(6) 0.001(6) -0.001(11) -0.032(13)
C24 0.111(12) 0.074(8) 0.069(7) 0.024(6) -0.008(6) -0.016(7)
C25 0.115(11) 0.083(9) 0.092(8) -0.002(8) 0.006(7) 0.002(7)
C26 0.077(7) 0.117(9) 0.043(5) -0.008(7) 0.001(4) -0.013(7)
C27 0.079(8) 0.061(8) 0.044(7) 0.000(7) 0.003(6) 0.002(7)
C28 0.082(8) 0.087(9) 0.066(7) -0.018(6) -0.003(6) 0.003(7)
C29 0.065(8) 0.134(13) 0.092(9) -0.012(9) 0.006(7) 0.007(8)
C30 0.082(9) 0.126(14) 0.073(8) -0.001(9) 0.024(8) 0.005(9)
C31 0.100(10) 0.120(12) 0.059(7) -0.008(8) 0.008(7) 0.005(10)
C32 0.063(7) 0.124(12) 0.044(6) -0.003(7) 0.000(5) -0.001(8)

loop_
_atom_type_symbol
_atom_type_description
_atom_type_scat_dispersion_real
_atom_type_scat_dispersion_imag
_atom_type_scat_source
C C 0.0033 0.0016 'International Tables Vol C Tables 4.2.6.8 and 6.1.1.4'
H H 0.0000 0.0000 'International Tables Vol C Tables 4.2.6.8 and 6.1.1.4'
O O 0.0106 0.0060 'International Tables Vol C Tables 4.2.6.8 and 6.1.1.4'
S S 0.1246 0.1234 'International Tables Vol C Tables 4.2.6.8 and 6.1.1.4'
Sn Sn -0.6537 1.4246 'International Tables Vol C Tables 4.2.6.8 and 6.1.1.4'

loop_
_geom_angle_atom_site_label_1
_geom_angle_atom_site_label_2
_geom_angle_atom_site_label_3
_geom_angle
C21 Sn1 C15 114.2(5)
C21 Sn1 C27 114.0(5)
C15 Sn1 C27 109.0(3)
C21 Sn1 S1 102.0(2)
C15 Sn1 S1 109.5(4)
C27 Sn1 S1 107.8(4)
C1 S1 Sn1 96.4(3)
C6 C1 C2 118.2(9)
C6 C1 S1 119.8(8)
C2 C1 S1 122.0(7)
C1 C2 C3 120.9(10)
C1 C2 H2 119.5
C3 C2 H2 119.5
C4 C3 C2 116.8(9)
C4 C3 C7 124.4(9)
C2 C3 C7 118.7(10)
O1 C4 C3 116.3(8)
O1 C4 C5 119.0(9)
C3 C4 C5 124.7(9)
C6 C5 C4 115.3(9)
C6 C5 C11 122.0(9)
C4 C5 C11 122.6(9)
C5 C6 C1 124.0(10)
C5 C6 H6 118.0
C1 C6 H6 118.0
C4 O1 H1 109.5
C3 C7 C10 112.4(9)
C3 C7 C9 110.8(10)
C10 C7 C9 106.4(10)
C3 C7 C8 108.9(9)
C10 C7 C8 109.6(11)
C9 C7 C8 108.7(10)
C7 C8 H8A 109.5
C7 C8 H8B 109.5
H8A C8 H8B 109.5
C7 C8 H8C 109.5
H8A C8 H8C 109.5
H8B C8 H8C 109.5
C7 C9 H9A 109.5
C7 C9 H9B 109.5
H9A C9 H9B 109.5
C7 C9 H9C 109.5
H9A C9 H9C 109.5
H9B C9 H9C 109.5
C7 C10 H10A 109.5
C7 C10 H10B 109.5
H10A C10 H10B 109.5
C7 C10 H10C 109.5
H10A C10 H10C 109.5
H10B C10 H10C 109.5
C12 C11 C14 107.2(9)
C12 C11 C13 105.9(10)
C14 C11 C13 110.6(10)
C12 C11 C5 111.8(9)
C14 C11 C5 109.6(9)
C13 C11 C5 111.6(9)
C11 C12 H12A 109.5
C11 C12 H12B 109.5
H12A C12 H12B 109.5
C11 C12 H12C 109.5
H12A C12 H12C 109.5
H12B C12 H12C 109.5
C11 C13 H13A 109.5
C11 C13 H13B 109.5
H13A C13 H13B 109.5
C11 C13 H13C 109.5
H13A C13 H13C 109.5
H13B C13 H13C 109.5
C11 C14 H14A 109.5
C11 C14 H14B 109.5
H14A C14 H14B 109.5
C11 C14 H14C 109.5
H14A C14 H14C 109.5
H14B C14 H14C 109.5
C16 C15 C20 118.3(11)
C16 C15 Sn1 122.6(11)
C20 C15 Sn1 119.1(10)
C15 C16 C17 121.8(15)
C15 C16 H16 119.1
C17 C16 H16 119.1
C18 C17 C16 118.1(15)
C18 C17 H17 121.0
C16 C17 H17 121.0
C19 C18 C17 121.3(14)
C19 C18 H18 119.4
C17 C18 H18 119.4
C20 C19 C18 118.6(14)
C20 C19 H19 120.7
C18 C19 H19 120.7
C19 C20 C15 121.9(13)
C19 C20 H20 119.0
C15 C20 H20 119.0
C22 C21 C26 117.7(9)
C22 C21 Sn1 122.6(8)
C26 C21 Sn1 119.6(6)
C21 C22 C23 123.3(10)
C21 C22 H22 118.4
C23 C22 H22 118.4
C24 C23 C22 120.3(10)
C24 C23 H23 119.9
C22 C23 H23 119.9
C23 C24 C25 118.2(11)
C23 C24 H24 120.9
C25 C24 H24 120.9
C24 C25 C26 121.7(12)
C24 C25 H25 119.1
C26 C25 H25 119.1
C21 C26 C25 118.8(9)
C21 C26 H26 120.6
C25 C26 H26 120.6
C32 C27 C28 119.9(11)
C32 C27 Sn1 120.7(9)
C28 C27 Sn1 119.3(9)
C29 C28 C27 119.5(11)
C29 C28 H28 120.3
C27 C28 H28 120.3
C30 C29 C28 121.2(12)
C30 C29 H29 119.4
C28 C29 H29 119.4
C29 C30 C31 119.3(12)
C29 C30 H30 120.3
C31 C30 H30 120.3
C30 C31 C32 119.4(13)
C30 C31 H31 120.3
C32 C31 H31 120.3
C27 C32 C31 120.6(12)
C27 C32 H32 119.7
C31 C32 H32 119.7

loop_
_geom_bond_atom_site_label_1
_geom_bond_atom_site_label_2
_geom_bond_distance
Sn1 C21 2.116(9)
Sn1 C15 2.145(10)
Sn1 C27 2.159(12)
Sn1 S1 2.413(3)
S1 C1 1.782(10)
C1 C6 1.401(12)
C1 C2 1.403(12)
C2 C3 1.419(12)
C2 H2 0.9300
C3 C4 1.398(14)
C3 C7 1.523(13)
C4 O1 1.374(11)
C4 C5 1.404(12)
C5 C6 1.384(12)
C5 C11 1.539(13)
C6 H6 0.9300
O1 H1 0.8200
C7 C10 1.549(14)
C7 C9 1.556(13)
C7 C8 1.562(16)
C8 H8A 0.9600
C8 H8B 0.9600
C8 H8C 0.9600
C9 H9A 0.9600
C9 H9B 0.9600
C9 H9C 0.9600
C10 H10A 0.9600
C10 H10B 0.9600
C10 H10C 0.9600
C11 C12 1.526(14)
C11 C14 1.538(14)
C11 C13 1.539(14)
C12 H12A 0.9600
C12 H12B 0.9600
C12 H12C 0.9600
C13 H13A 0.9600
C13 H13B 0.9600
C13 H13C 0.9600
C14 H14A 0.9600
C14 H14B 0.9600
C14 H14C 0.9600
C15 C16 1.344(16)
C15 C20 1.370(15)
C16 C17 1.383(17)
C16 H16 0.9300
C17 C18 1.366(19)
C17 H17 0.9300
C18 C19 1.361(18)
C18 H18 0.9300
C19 C20 1.359(16)
C19 H19 0.9300
C20 H20 0.9300
C21 C22 1.340(10)
C21 C26 1.387(13)
C22 C23 1.369(12)
C22 H22 0.9300
C23 C24 1.356(14)
C23 H23 0.9300
C24 C25 1.360(14)
C24 H24 0.9300
C25 C26 1.405(14)
C25 H25 0.9300
C26 H26 0.9300
C27 C32 1.346(14)
C27 C28 1.393(14)
C28 C29 1.379(14)
C28 H28 0.9300
C29 C30 1.360(15)
C29 H29 0.9300
C30 C31 1.390(16)
C30 H30 0.9300
C31 C32 1.403(15)
C31 H31 0.9300
C32 H32 0.9300
